data_7700019
loop_
_publ_author_name
'Chen, Yilin'
'Jiang, Wenjun'
'Li, Bin'
'Fu, Gang'
'Chen, Shimin'
'Zhu, Hongping'

_publ_section_title
;
 Reaction of an N/Al FLP-based aluminum hydride toward alkynes:
 deprotonated alumination versus hydroalumination with regioselective
 cis-addition character.
;
_journal_issue 25
_journal_name_full 'Dalton transactions (Cambridge, England : 2003)'
_journal_page_first 9152
_journal_page_last 9160
_journal_paper_doi 10.1039/c9dt00903e
_journal_volume 48
_journal_year 2019
_chemical_formula_sum 'C44 H61 Al N2 Si2'
_chemical_formula_weight 701.10
_space_group_crystal_system monoclinic
_space_group_IT_number 14
_space_group_name_Hall '-P 2ybc'
_space_group_name_H-M_alt 'P 1 21/c 1'
_symmetry_space_group_name_Hall '-P 2ybc'
_symmetry_space_group_name_H-M 'P 1 21/c 1'
_atom_sites_solution_hydrogens geom
_atom_sites_solution_primary direct
_atom_sites_solution_secondary difmap
_audit_creation_method SHELXL-2014/7
_audit_update_record
;
2019-05-13 deposited with the CCDC.    2019-05-14 downloaded from the CCDC.
;
_cell_angle_alpha 90
_cell_angle_beta 100.654(4)
_cell_angle_gamma 90
_cell_formula_units_Z 4
_cell_length_a 11.3883(5)
_cell_length_b 19.6761(7)
_cell_length_c 18.8444(7)
_cell_measurement_reflns_used 2910
_cell_measurement_temperature 173(2)
_cell_measurement_theta_max 24.9700
_cell_measurement_theta_min 2.5270
_cell_volume 4149.8(3)
_computing_cell_refinement 'CrysAlisPro 1.171.38.43 (Rigaku OD, 2015)'
_computing_data_collection 'CrysAlisPro 1.171.38.43 (Rigaku OD, 2015)'
_computing_data_reduction 'CrysAlisPro 1.171.38.43 (Rigaku OD, 2015)'
_computing_molecular_graphics 'Bruker SHELXTL'
_computing_publication_material 'Bruker SHELXTL'
_computing_structure_refinement 'SHELXL-2014/7 (Sheldrick, 2014)'
_computing_structure_solution 'SHELXS-97 (Sheldrick, 1990)'
_diffrn_ambient_temperature 173(2)
_diffrn_detector_area_resol_mean 16.1930
_diffrn_measured_fraction_theta_full 0.997
_diffrn_measured_fraction_theta_max 0.997
_diffrn_measurement_device_type 'Xcalibur, Sapphire3, Gemini ultra'
_diffrn_measurement_method '\w scans'
_diffrn_radiation_type MoK\a
_diffrn_radiation_wavelength 0.71073
_diffrn_reflns_av_R_equivalents 0.0491
_diffrn_reflns_av_unetI/netI 0.0645
_diffrn_reflns_Laue_measured_fraction_full 0.997
_diffrn_reflns_Laue_measured_fraction_max 0.997
_diffrn_reflns_limit_h_max 13
_diffrn_reflns_limit_h_min -6
_diffrn_reflns_limit_k_max 22
_diffrn_reflns_limit_k_min -20
_diffrn_reflns_limit_l_max 20
_diffrn_reflns_limit_l_min -21
_diffrn_reflns_number 14303
_diffrn_reflns_point_group_measured_fraction_full 0.997
_diffrn_reflns_point_group_measured_fraction_max 0.997
_diffrn_reflns_theta_full 23.998
_diffrn_reflns_theta_max 23.998
_diffrn_reflns_theta_min 2.344
_diffrn_source 'fine-focus sealed tube'
_exptl_absorpt_coefficient_mu 0.138
_exptl_absorpt_correction_T_max 0.9598
_exptl_absorpt_correction_T_min 0.9468
_exptl_absorpt_correction_type multi-scan
_exptl_absorpt_process_details
'CrysAlisPro 1.171.38.43 (Rigaku Oxford Diffraction, 2015) Empirical absorption correction using spherical harmonics, implemented in SCALE3 ABSPACK scaling algorithm.'
_exptl_crystal_colour colorless
_exptl_crystal_density_diffrn 1.122
_exptl_crystal_density_meas ?
_exptl_crystal_density_method 'not measured'
_exptl_crystal_description block
_exptl_crystal_F_000 1520
_exptl_crystal_size_max 0.400
_exptl_crystal_size_mid 0.400
_exptl_crystal_size_min 0.300
_refine_diff_density_max 0.557
_refine_diff_density_min -0.361
_refine_diff_density_rms 0.057
_refine_ls_extinction_method none
_refine_ls_goodness_of_fit_ref 1.046
_refine_ls_hydrogen_treatment constr.
_refine_ls_matrix_type full
_refine_ls_number_parameters 461
_refine_ls_number_reflns 6484
_refine_ls_number_restraints 0
_refine_ls_restrained_S_all 1.046
_refine_ls_R_factor_all 0.0802
_refine_ls_R_factor_gt 0.0609
_refine_ls_shift/su_max 0.000
_refine_ls_shift/su_mean 0.000
_refine_ls_structure_factor_coef Fsqd
_refine_ls_weighting_details 'w=1/[\s^2^(Fo^2^)+(0.0761P)^2^+1.1454P] where P=(Fo^2^+2Fc^2^)/3'
_refine_ls_weighting_scheme calc
_refine_ls_wR_factor_gt 0.1419
_refine_ls_wR_factor_ref 0.1526
_reflns_Friedel_coverage 0.000
_reflns_number_gt 5092
_reflns_number_total 6484
_reflns_threshold_expression 'I > 2\s(I)'
_cod_data_source_file c9dt00903e2.cif
_cod_data_source_block cyl-171213
_cod_depositor_comments
;
The following automatic conversions were performed:

'_exptl_crystal_density_meas' value 'not measured' was changed to '?'
- the value is perceived as not measured.

Automatic conversion script
Id: cif_fix_values 4973 2017-02-22 13:04:09Z antanas 

 Adding full bibliography for 7700016--7700019.cif.
;
_cod_database_code 7700019
_shelx_shelxl_version_number 2014/7
_shelx_space_group_comment
;
The symmetry employed for this shelxl refinement is uniquely defined
by the following loop, which should always be used as a source of
symmetry information in preference to the above space-group names.
They are only intended as comments.
;
_shelx_estimated_absorpt_t_min 0.947
_shelx_estimated_absorpt_t_max 0.960

loop_
_space_group_symop_operation_xyz
'x, y, z'
'-x, y+1/2, -z+1/2'
'-x, -y, -z'
'x, -y-1/2, z-1/2'

loop_
_atom_site_label
_atom_site_type_symbol
_atom_site_fract_x
_atom_site_fract_y
_atom_site_fract_z
_atom_site_U_iso_or_equiv
_atom_site_adp_type
_atom_site_occupancy
_atom_site_site_symmetry_order
_atom_site_calc_flag
_atom_site_refinement_flags_posn
_atom_site_refinement_flags_adp
Al1 Al 0.83238(7) 0.23820(4) 0.34819(4) 0.0289(2) Uani 1 1 d . .
H1 H 0.727(3) 0.2758(13) 0.3688(15) 0.041(8) Uiso 1 1 d . .
Si1 Si 0.65766(7) 0.10325(4) 0.30556(4) 0.0254(2) Uani 1 1 d . .
H2 H 0.655(3) 0.1136(13) 0.3803(15) 0.039(8) Uiso 1 1 d . .
Si2 Si 0.40814(7) 0.15252(4) 0.31244(4) 0.0264(2) Uani 1 1 d . .
N1 N 0.9764(2) 0.23656(11) 0.44099(12) 0.0270(5) Uani 1 1 d . .
N2 N 0.51659(19) 0.12986(11) 0.26123(11) 0.0238(5) Uani 1 1 d . .
C1 C 0.7874(2) 0.15488(13) 0.28957(14) 0.0259(6) Uani 1 1 d . .
C2 C 0.8612(3) 0.14200(14) 0.24267(14) 0.0295(7) Uani 1 1 d . .
H2A H 0.9289 0.1710 0.2474 0.035 Uiso 1 1 calc R U
C3 C 0.8537(2) 0.09001(14) 0.18511(14) 0.0264(7) Uani 1 1 d . .
C4 C 0.9538(3) 0.04996(15) 0.18018(17) 0.0383(8) Uani 1 1 d . .
H4A H 1.0254 0.0558 0.2146 0.046 Uiso 1 1 calc R U
C5 C 0.9497(3) 0.00221(15) 0.12616(18) 0.0408(8) Uani 1 1 d . .
H5A H 1.0177 -0.0253 0.1244 0.049 Uiso 1 1 calc R U
C6 C 0.8478(3) -0.00570(15) 0.07486(16) 0.0356(7) Uani 1 1 d . .
H6A H 0.8452 -0.0382 0.0373 0.043 Uiso 1 1 calc R U
C7 C 0.7495(3) 0.03393(14) 0.07842(16) 0.0346(7) Uani 1 1 d . .
H7A H 0.6790 0.0289 0.0430 0.042 Uiso 1 1 calc R U
C8 C 0.7524(3) 0.08112(15) 0.13318(15) 0.0316(7) Uani 1 1 d . .
H8A H 0.6835 0.1078 0.1350 0.038 Uiso 1 1 calc R U
C9 C 0.9702(3) 0.28843(14) 0.32703(15) 0.0304(7) Uani 1 1 d . .
C10 C 1.0175(3) 0.32623(15) 0.27638(16) 0.0386(8) Uani 1 1 d . .
H10A H 0.9703 0.3345 0.2301 0.046 Uiso 1 1 calc R U
C11 C 1.1325(3) 0.35186(15) 0.29300(18) 0.0424(8) Uani 1 1 d . .
H11A H 1.1642 0.3773 0.2580 0.051 Uiso 1 1 calc R U
C12 C 1.2011(3) 0.34049(15) 0.36024(18) 0.0391(8) Uani 1 1 d . .
H12A H 1.2798 0.3585 0.3712 0.047 Uiso 1 1 calc R U
C13 C 1.1575(3) 0.30341(14) 0.41194(16) 0.0344(7) Uani 1 1 d . .
H13A H 1.2049 0.2955 0.4582 0.041 Uiso 1 1 calc R U
C14 C 1.0414(2) 0.27785(13) 0.39393(15) 0.0278(7) Uani 1 1 d . .
C15 C 1.0366(3) 0.16704(14) 0.46341(15) 0.0309(7) Uani 1 1 d . .
C16 C 1.1375(3) 0.17324(17) 0.52901(16) 0.0411(8) Uani 1 1 d . .
H16A H 1.1659 0.1271 0.5446 0.049 Uiso 1 1 calc R U
H16B H 1.2051 0.1979 0.5145 0.049 Uiso 1 1 calc R U
C17 C 1.1017(3) 0.20985(18) 0.59242(17) 0.0515(9) Uani 1 1 d . .
H17A H 1.1718 0.2141 0.6320 0.062 Uiso 1 1 calc R U
H17B H 1.0395 0.1833 0.6106 0.062 Uiso 1 1 calc R U
C18 C 1.0537(3) 0.28003(17) 0.56912(17) 0.0478(9) Uani 1 1 d . .
H18A H 1.1189 0.3073 0.5553 0.057 Uiso 1 1 calc R U
H18B H 1.0287 0.3028 0.6108 0.057 Uiso 1 1 calc R U
C19 C 0.9482(3) 0.27930(15) 0.50613(15) 0.0338(7) Uani 1 1 d . .
C20 C 0.9432(3) 0.11592(15) 0.47760(17) 0.0391(8) Uani 1 1 d . .
H20A H 0.9204 0.1260 0.5242 0.059 Uiso 1 1 calc R U
H20B H 0.9765 0.0699 0.4786 0.059 Uiso 1 1 calc R U
H20C H 0.8726 0.1190 0.4391 0.059 Uiso 1 1 calc R U
C21 C 1.0909(3) 0.13901(16) 0.40049(16) 0.0366(7) Uani 1 1 d . .
H21A H 1.0286 0.1357 0.3572 0.055 Uiso 1 1 calc R U
H21B H 1.1247 0.0938 0.4131 0.055 Uiso 1 1 calc R U
H21C H 1.1542 0.1696 0.3911 0.055 Uiso 1 1 calc R U
C22 C 0.8365(3) 0.25045(17) 0.53123(17) 0.0444(8) Uani 1 1 d . .
H22A H 0.8062 0.2839 0.5619 0.067 Uiso 1 1 calc R U
H22B H 0.8579 0.2086 0.5588 0.067 Uiso 1 1 calc R U
H22C H 0.7747 0.2405 0.4890 0.067 Uiso 1 1 calc R U
C23 C 0.9192(3) 0.35254(15) 0.48185(18) 0.0440(8) Uani 1 1 d . .
H23A H 0.8966 0.3784 0.5217 0.066 Uiso 1 1 calc R U
H23B H 0.8528 0.3527 0.4405 0.066 Uiso 1 1 calc R U
H23C H 0.9896 0.3734 0.4678 0.066 Uiso 1 1 calc R U
C24 C 0.6866(3) 0.01027(15) 0.30006(17) 0.0395(8) Uani 1 1 d . .
H24A H 0.6183 -0.0152 0.3112 0.059 Uiso 1 1 calc R U
H24B H 0.7587 -0.0017 0.3349 0.059 Uiso 1 1 calc R U
H24C H 0.6981 -0.0012 0.2512 0.059 Uiso 1 1 calc R U
C25 C 0.4915(2) 0.13914(13) 0.18379(14) 0.0250(6) Uani 1 1 d . .
C26 C 0.4472(2) 0.08488(14) 0.13772(14) 0.0269(6) Uani 1 1 d . .
C27 C 0.4296(3) 0.09443(15) 0.06337(15) 0.0327(7) Uani 1 1 d . .
H27A H 0.4004 0.0578 0.0322 0.039 Uiso 1 1 calc R U
C28 C 0.4534(3) 0.15549(15) 0.03392(16) 0.0381(8) Uani 1 1 d . .
H28A H 0.4423 0.1607 -0.0170 0.046 Uiso 1 1 calc R U
C29 C 0.4935(3) 0.20938(15) 0.07887(15) 0.0346(7) Uani 1 1 d . .
H29A H 0.5081 0.2519 0.0583 0.042 Uiso 1 1 calc R U
C30 C 0.5131(2) 0.20280(14) 0.15359(14) 0.0276(6) Uani 1 1 d . .
C31 C 0.4167(3) 0.01507(14) 0.16543(15) 0.0324(7) Uani 1 1 d . .
H31A H 0.4396 0.0152 0.2193 0.039 Uiso 1 1 calc R U
C32 C 0.4848(3) -0.04278(15) 0.13642(17) 0.0427(8) Uani 1 1 d . .
H32A H 0.5709 -0.0346 0.1500 0.064 Uiso 1 1 calc R U
H32B H 0.4621 -0.0446 0.0837 0.064 Uiso 1 1 calc R U
H32C H 0.4648 -0.0860 0.1571 0.064 Uiso 1 1 calc R U
C33 C 0.2817(3) 0.00112(18) 0.14550(18) 0.0466(9) Uani 1 1 d . .
H33A H 0.2377 0.0393 0.1614 0.070 Uiso 1 1 calc R U
H33B H 0.2627 -0.0406 0.1694 0.070 Uiso 1 1 calc R U
H33C H 0.2588 -0.0042 0.0931 0.070 Uiso 1 1 calc R U
C34 C 0.5544(3) 0.26513(14) 0.19858(15) 0.0315(7) Uani 1 1 d . .
H34A H 0.5738 0.2506 0.2503 0.038 Uiso 1 1 calc R U
C35 C 0.4561(3) 0.31876(15) 0.19198(18) 0.0469(9) Uani 1 1 d . .
H35A H 0.3867 0.2998 0.2089 0.070 Uiso 1 1 calc R U
H35B H 0.4328 0.3325 0.1414 0.070 Uiso 1 1 calc R U
H35C H 0.4857 0.3584 0.2214 0.070 Uiso 1 1 calc R U
C36 C 0.6681(3) 0.29668(16) 0.17906(17) 0.0455(9) Uani 1 1 d . .
H36A H 0.7305 0.2619 0.1826 0.068 Uiso 1 1 calc R U
H36B H 0.6960 0.3339 0.2125 0.068 Uiso 1 1 calc R U
H36C H 0.6502 0.3143 0.1296 0.068 Uiso 1 1 calc R U
C37 C 0.2653(3) 0.17130(15) 0.24933(16) 0.0355(7) Uani 1 1 d . .
H37A H 0.2825 0.1955 0.2069 0.053 Uiso 1 1 calc R U
H37B H 0.2144 0.1997 0.2739 0.053 Uiso 1 1 calc R U
H37C H 0.2239 0.1286 0.2340 0.053 Uiso 1 1 calc R U
C38 C 0.4533(3) 0.22806(15) 0.37083(15) 0.0358(7) Uani 1 1 d . .
H38A H 0.4600 0.2678 0.3404 0.054 Uiso 1 1 calc R U
H38B H 0.5307 0.2193 0.4021 0.054 Uiso 1 1 calc R U
H38C H 0.3931 0.2368 0.4007 0.054 Uiso 1 1 calc R U
C39 C 0.3776(3) 0.08195(15) 0.37450(16) 0.0330(7) Uani 1 1 d . .
C40 C 0.4073(3) 0.08858(17) 0.44951(17) 0.0415(8) Uani 1 1 d . .
H40A H 0.4516 0.1272 0.4694 0.050 Uiso 1 1 calc R U
C41 C 0.3740(3) 0.0405(2) 0.4956(2) 0.0539(10) Uani 1 1 d . .
H41A H 0.3952 0.0466 0.5463 0.065 Uiso 1 1 calc R U
C42 C 0.3106(3) -0.0158(2) 0.4684(2) 0.0553(10) Uani 1 1 d . .
H42A H 0.2877 -0.0486 0.5002 0.066 Uiso 1 1 calc R U
C43 C 0.2801(3) -0.02478(17) 0.3947(2) 0.0542(10) Uani 1 1 d . .
H43A H 0.2366 -0.0639 0.3755 0.065 Uiso 1 1 calc R U
C44 C 0.3137(3) 0.02415(16) 0.34827(18) 0.0447(9) Uani 1 1 d . .
H44A H 0.2923 0.0177 0.2976 0.054 Uiso 1 1 calc R U

loop_
_atom_site_aniso_label
_atom_site_aniso_U_11
_atom_site_aniso_U_22
_atom_site_aniso_U_33
_atom_site_aniso_U_23
_atom_site_aniso_U_13
_atom_site_aniso_U_12
Al1 0.0228(5) 0.0377(5) 0.0271(5) -0.0042(4) 0.0074(4) -0.0032(4)
Si1 0.0199(4) 0.0333(4) 0.0238(4) 0.0009(3) 0.0064(3) -0.0008(3)
Si2 0.0218(4) 0.0336(4) 0.0258(4) -0.0010(3) 0.0095(3) 0.0014(4)
N1 0.0215(12) 0.0368(13) 0.0249(12) -0.0062(10) 0.0098(10) -0.0010(11)
N2 0.0202(12) 0.0327(12) 0.0197(12) -0.0029(10) 0.0066(10) -0.0042(10)
C1 0.0193(15) 0.0338(16) 0.0241(15) 0.0001(12) 0.0028(12) 0.0008(13)
C2 0.0218(15) 0.0385(16) 0.0282(16) -0.0017(13) 0.0043(13) -0.0053(13)
C3 0.0240(16) 0.0339(16) 0.0241(15) -0.0009(12) 0.0119(13) -0.0060(13)
C4 0.0272(17) 0.0469(19) 0.0404(18) -0.0024(15) 0.0055(15) -0.0026(15)
C5 0.0366(19) 0.0390(18) 0.049(2) -0.0037(15) 0.0140(17) 0.0082(15)
C6 0.0419(19) 0.0345(17) 0.0334(17) -0.0055(13) 0.0146(15) -0.0031(15)
C7 0.0307(17) 0.0412(17) 0.0327(17) -0.0053(14) 0.0075(14) -0.0065(15)
C8 0.0231(16) 0.0409(17) 0.0334(17) -0.0059(14) 0.0114(14) -0.0006(14)
C9 0.0336(17) 0.0313(16) 0.0276(16) -0.0042(13) 0.0094(14) -0.0014(14)
C10 0.045(2) 0.0421(18) 0.0319(17) 0.0008(14) 0.0145(15) -0.0053(16)
C11 0.049(2) 0.0377(18) 0.049(2) -0.0036(15) 0.0300(18) -0.0085(16)
C12 0.0270(17) 0.0372(18) 0.058(2) -0.0057(15) 0.0196(16) -0.0059(14)
C13 0.0260(17) 0.0385(17) 0.0396(18) -0.0051(14) 0.0085(14) -0.0044(14)
C14 0.0232(16) 0.0306(15) 0.0331(17) -0.0076(12) 0.0142(13) -0.0015(13)
C15 0.0302(17) 0.0359(16) 0.0272(16) -0.0015(13) 0.0070(13) 0.0026(14)
C16 0.0365(19) 0.0517(19) 0.0340(18) 0.0017(15) 0.0038(15) 0.0009(16)
C17 0.044(2) 0.078(3) 0.0308(18) -0.0071(17) 0.0028(16) -0.001(2)
C18 0.048(2) 0.064(2) 0.0329(18) -0.0203(16) 0.0098(16) -0.0011(18)
C19 0.0331(17) 0.0452(18) 0.0270(16) -0.0131(14) 0.0154(14) -0.0047(15)
C20 0.0364(18) 0.0428(18) 0.0383(18) 0.0049(14) 0.0076(15) -0.0030(15)
C21 0.0325(18) 0.0439(18) 0.0346(17) -0.0039(14) 0.0096(14) 0.0099(15)
C22 0.042(2) 0.058(2) 0.0401(19) -0.0083(15) 0.0247(16) -0.0019(17)
C23 0.045(2) 0.0436(19) 0.048(2) -0.0163(15) 0.0204(17) -0.0025(16)
C24 0.0335(18) 0.0420(18) 0.0441(19) 0.0037(14) 0.0103(15) 0.0013(15)
C25 0.0183(14) 0.0358(16) 0.0222(15) 0.0015(12) 0.0071(12) 0.0050(13)
C26 0.0195(15) 0.0357(16) 0.0254(15) -0.0007(12) 0.0039(12) 0.0012(13)
C27 0.0305(17) 0.0415(18) 0.0244(16) -0.0042(13) 0.0003(13) 0.0015(14)
C28 0.044(2) 0.0471(19) 0.0224(16) 0.0023(14) 0.0034(14) 0.0036(16)
C29 0.0365(18) 0.0375(17) 0.0292(17) 0.0080(14) 0.0044(14) 0.0041(15)
C30 0.0227(15) 0.0328(16) 0.0278(16) 0.0004(12) 0.0065(12) 0.0043(13)
C31 0.0321(17) 0.0389(17) 0.0257(16) -0.0076(13) 0.0045(13) -0.0094(14)
C32 0.053(2) 0.0353(17) 0.0416(19) -0.0028(14) 0.0144(17) -0.0021(16)
C33 0.0380(19) 0.056(2) 0.047(2) -0.0104(16) 0.0106(16) -0.0173(17)
C34 0.0333(17) 0.0328(16) 0.0292(16) 0.0044(12) 0.0082(14) 0.0005(14)
C35 0.056(2) 0.0396(18) 0.045(2) -0.0064(15) 0.0095(17) 0.0058(17)
C36 0.050(2) 0.0450(19) 0.043(2) 0.0033(15) 0.0141(17) -0.0145(17)
C37 0.0270(17) 0.0437(18) 0.0371(17) -0.0001(14) 0.0093(14) 0.0029(14)
C38 0.0324(17) 0.0452(18) 0.0324(17) -0.0060(14) 0.0128(14) 0.0007(15)
C39 0.0194(15) 0.0453(18) 0.0373(18) 0.0033(14) 0.0135(13) 0.0077(14)
C40 0.0284(18) 0.058(2) 0.0391(19) 0.0120(16) 0.0101(15) 0.0044(16)
C41 0.037(2) 0.081(3) 0.047(2) 0.025(2) 0.0158(17) 0.009(2)
C42 0.044(2) 0.063(2) 0.067(3) 0.031(2) 0.032(2) 0.013(2)
C43 0.055(2) 0.0390(19) 0.078(3) 0.0066(18) 0.036(2) 0.0031(17)
C44 0.049(2) 0.046(2) 0.047(2) -0.0004(16) 0.0286(17) 0.0030(17)

loop_
_atom_type_symbol
_atom_type_description
_atom_type_scat_dispersion_real
_atom_type_scat_dispersion_imag
_atom_type_scat_source
C C 0.0033 0.0016 'International Tables Vol C Tables 4.2.6.8 and 6.1.1.4'
H H 0.0000 0.0000 'International Tables Vol C Tables 4.2.6.8 and 6.1.1.4'
N N 0.0061 0.0033 'International Tables Vol C Tables 4.2.6.8 and 6.1.1.4'
Al Al 0.0645 0.0514 'International Tables Vol C Tables 4.2.6.8 and 6.1.1.4'
Si Si 0.0817 0.0704 'International Tables Vol C Tables 4.2.6.8 and 6.1.1.4'

loop_
_geom_angle_atom_site_label_1
_geom_angle_atom_site_label_2
_geom_angle_atom_site_label_3
_geom_angle
C9 Al1 C1 115.90(12)
C9 Al1 N1 69.86(10)
C1 Al1 N1 120.99(10)
C9 Al1 H1 120.6(10)
C1 Al1 H1 114.0(10)
N1 Al1 H1 108.6(10)
N2 Si1 C1 116.44(11)
N2 Si1 C24 115.06(12)
C1 Si1 C24 111.86(13)
N2 Si1 H2 104.0(11)
C1 Si1 H2 104.2(11)
C24 Si1 H2 103.3(11)
N2 Si2 C38 112.36(12)
N2 Si2 C37 108.56(12)
C38 Si2 C37 109.35(14)
N2 Si2 C39 112.42(11)
C38 Si2 C39 106.45(14)
C37 Si2 C39 107.56(13)
C14 N1 C15 113.4(2)
C14 N1 C19 111.6(2)
C15 N1 C19 113.8(2)
C14 N1 Al1 84.09(15)
C15 N1 Al1 117.59(16)
C19 N1 Al1 112.92(16)
C25 N2 Si1 120.83(17)
C25 N2 Si2 119.61(17)
Si1 N2 Si2 119.33(12)
C2 C1 Si1 127.7(2)
C2 C1 Al1 112.9(2)
Si1 C1 Al1 119.34(14)
C1 C2 C3 130.5(3)
C1 C2 H2A 114.7
C3 C2 H2A 114.7
C8 C3 C4 117.7(3)
C8 C3 C2 122.3(3)
C4 C3 C2 119.9(3)
C5 C4 C3 121.0(3)
C5 C4 H4A 119.5
C3 C4 H4A 119.5
C6 C5 C4 120.3(3)
C6 C5 H5A 119.9
C4 C5 H5A 119.9
C7 C6 C5 119.3(3)
C7 C6 H6A 120.3
C5 C6 H6A 120.3
C6 C7 C8 120.6(3)
C6 C7 H7A 119.7
C8 C7 H7A 119.7
C3 C8 C7 121.0(3)
C3 C8 H8A 119.5
C7 C8 H8A 119.5
C14 C9 C10 118.0(3)
C14 C9 Al1 95.47(19)
C10 C9 Al1 146.6(2)
C11 C10 C9 120.5(3)
C11 C10 H10A 119.7
C9 C10 H10A 119.7
C12 C11 C10 120.1(3)
C12 C11 H11A 120.0
C10 C11 H11A 120.0
C11 C12 C13 121.2(3)
C11 C12 H12A 119.4
C13 C12 H12A 119.4
C12 C13 C14 117.8(3)
C12 C13 H13A 121.1
C14 C13 H13A 121.1
C9 C14 C13 122.4(3)
C9 C14 N1 110.6(2)
C13 C14 N1 127.0(3)
C20 C15 C16 110.8(2)
C20 C15 C21 107.0(2)
C16 C15 C21 107.6(2)
C20 C15 N1 110.0(2)
C16 C15 N1 112.2(2)
C21 C15 N1 109.0(2)
C17 C16 C15 113.8(3)
C17 C16 H16A 108.8
C15 C16 H16A 108.8
C17 C16 H16B 108.8
C15 C16 H16B 108.8
H16A C16 H16B 107.7
C16 C17 C18 109.8(3)
C16 C17 H17A 109.7
C18 C17 H17A 109.7
C16 C17 H17B 109.7
C18 C17 H17B 109.7
H17A C17 H17B 108.2
C17 C18 C19 113.9(3)
C17 C18 H18A 108.8
C19 C18 H18A 108.8
C17 C18 H18B 108.8
C19 C18 H18B 108.8
H18A C18 H18B 107.7
C18 C19 C23 108.6(3)
C18 C19 C22 109.9(2)
C23 C19 C22 107.1(3)
C18 C19 N1 111.6(2)
C23 C19 N1 109.6(2)
C22 C19 N1 110.0(2)
C15 C20 H20A 109.5
C15 C20 H20B 109.5
H20A C20 H20B 109.5
C15 C20 H20C 109.5
H20A C20 H20C 109.5
H20B C20 H20C 109.5
C15 C21 H21A 109.5
C15 C21 H21B 109.5
H21A C21 H21B 109.5
C15 C21 H21C 109.5
H21A C21 H21C 109.5
H21B C21 H21C 109.5
C19 C22 H22A 109.5
C19 C22 H22B 109.5
H22A C22 H22B 109.5
C19 C22 H22C 109.5
H22A C22 H22C 109.5
H22B C22 H22C 109.5
C19 C23 H23A 109.5
C19 C23 H23B 109.5
H23A C23 H23B 109.5
C19 C23 H23C 109.5
H23A C23 H23C 109.5
H23B C23 H23C 109.5
Si1 C24 H24A 109.5
Si1 C24 H24B 109.5
H24A C24 H24B 109.5
Si1 C24 H24C 109.5
H24A C24 H24C 109.5
H24B C24 H24C 109.5
C26 C25 C30 119.5(2)
C26 C25 N2 120.5(2)
C30 C25 N2 120.1(2)
C27 C26 C25 119.1(2)
C27 C26 C31 117.7(2)
C25 C26 C31 123.2(2)
C28 C27 C26 121.6(3)
C28 C27 H27A 119.2
C26 C27 H27A 119.2
C27 C28 C29 119.5(3)
C27 C28 H28A 120.3
C29 C28 H28A 120.3
C28 C29 C30 121.5(3)
C28 C29 H29A 119.2
C30 C29 H29A 119.2
C29 C30 C25 118.8(3)
C29 C30 C34 117.8(2)
C25 C30 C34 123.4(2)
C26 C31 C32 112.5(2)
C26 C31 C33 110.9(2)
C32 C31 C33 109.2(2)
C26 C31 H31A 108.1
C32 C31 H31A 108.1
C33 C31 H31A 108.1
C31 C32 H32A 109.5
C31 C32 H32B 109.5
H32A C32 H32B 109.5
C31 C32 H32C 109.5
H32A C32 H32C 109.5
H32B C32 H32C 109.5
C31 C33 H33A 109.5
C31 C33 H33B 109.5
H33A C33 H33B 109.5
C31 C33 H33C 109.5
H33A C33 H33C 109.5
H33B C33 H33C 109.5
C30 C34 C35 111.5(2)
C30 C34 C36 112.3(2)
C35 C34 C36 109.8(2)
C30 C34 H34A 107.7
C35 C34 H34A 107.7
C36 C34 H34A 107.7
C34 C35 H35A 109.5
C34 C35 H35B 109.5
H35A C35 H35B 109.5
C34 C35 H35C 109.5
H35A C35 H35C 109.5
H35B C35 H35C 109.5
C34 C36 H36A 109.5
C34 C36 H36B 109.5
H36A C36 H36B 109.5
C34 C36 H36C 109.5
H36A C36 H36C 109.5
H36B C36 H36C 109.5
Si2 C37 H37A 109.5
Si2 C37 H37B 109.5
H37A C37 H37B 109.5
Si2 C37 H37C 109.5
H37A C37 H37C 109.5
H37B C37 H37C 109.5
Si2 C38 H38A 109.5
Si2 C38 H38B 109.5
H38A C38 H38B 109.5
Si2 C38 H38C 109.5
H38A C38 H38C 109.5
H38B C38 H38C 109.5
C44 C39 C40 116.7(3)
C44 C39 Si2 121.7(2)
C40 C39 Si2 121.3(2)
C41 C40 C39 121.8(3)
C41 C40 H40A 119.1
C39 C40 H40A 119.1
C42 C41 C40 120.4(3)
C42 C41 H41A 119.8
C40 C41 H41A 119.8
C41 C42 C43 119.8(3)
C41 C42 H42A 120.1
C43 C42 H42A 120.1
C42 C43 C44 119.6(3)
C42 C43 H43A 120.2
C44 C43 H43A 120.2
C39 C44 C43 121.7(3)
C39 C44 H44A 119.1
C43 C44 H44A 119.1

loop_
_geom_bond_atom_site_label_1
_geom_bond_atom_site_label_2
_geom_bond_distance
Al1 C9 1.957(3)
Al1 C1 1.990(3)
Al1 N1 2.165(2)
Al1 H1 1.52(3)
Si1 N2 1.748(2)
Si1 C1 1.863(3)
Si1 C24 1.865(3)
Si1 H2 1.43(3)
Si2 N2 1.760(2)
Si2 C38 1.864(3)
Si2 C37 1.866(3)
Si2 C39 1.888(3)
N1 C14 1.495(3)
N1 C15 1.553(4)
N1 C19 1.570(3)
N2 C25 1.446(3)
C1 C2 1.352(4)
C2 C3 1.482(4)
C2 H2A 0.9500
C3 C8 1.379(4)
C3 C4 1.403(4)
C4 C5 1.380(4)
C4 H4A 0.9500
C5 C6 1.375(4)
C5 H5A 0.9500
C6 C7 1.375(4)
C6 H6A 0.9500
C7 C8 1.384(4)
C7 H7A 0.9500
C8 H8A 0.9500
C9 C14 1.383(4)
C9 C10 1.394(4)
C10 C11 1.385(4)
C10 H10A 0.9500
C11 C12 1.378(4)
C11 H11A 0.9500
C12 C13 1.381(4)
C12 H12A 0.9500
C13 C14 1.397(4)
C13 H13A 0.9500
C15 C20 1.524(4)
C15 C16 1.529(4)
C15 C21 1.537(4)
C16 C17 1.515(4)
C16 H16A 0.9900
C16 H16B 0.9900
C17 C18 1.520(5)
C17 H17A 0.9900
C17 H17B 0.9900
C18 C19 1.525(4)
C18 H18A 0.9900
C18 H18B 0.9900
C19 C23 1.529(4)
C19 C22 1.544(4)
C20 H20A 0.9800
C20 H20B 0.9800
C20 H20C 0.9800
C21 H21A 0.9800
C21 H21B 0.9800
C21 H21C 0.9800
C22 H22A 0.9800
C22 H22B 0.9800
C22 H22C 0.9800
C23 H23A 0.9800
C23 H23B 0.9800
C23 H23C 0.9800
C24 H24A 0.9800
C24 H24B 0.9800
C24 H24C 0.9800
C25 C26 1.409(4)
C25 C30 1.416(4)
C26 C27 1.391(4)
C26 C31 1.532(4)
C27 C28 1.371(4)
C27 H27A 0.9500
C28 C29 1.381(4)
C28 H28A 0.9500
C29 C30 1.390(4)
C29 H29A 0.9500
C30 C34 1.515(4)
C31 C32 1.534(4)
C31 C33 1.539(4)
C31 H31A 1.0000
C32 H32A 0.9800
C32 H32B 0.9800
C32 H32C 0.9800
C33 H33A 0.9800
C33 H33B 0.9800
C33 H33C 0.9800
C34 C35 1.527(4)
C34 C36 1.541(4)
C34 H34A 1.0000
C35 H35A 0.9800
C35 H35B 0.9800
C35 H35C 0.9800
C36 H36A 0.9800
C36 H36B 0.9800
C36 H36C 0.9800
C37 H37A 0.9800
C37 H37B 0.9800
C37 H37C 0.9800
C38 H38A 0.9800
C38 H38B 0.9800
C38 H38C 0.9800
C39 C44 1.391(4)
C39 C40 1.397(4)
C40 C41 1.384(4)
C40 H40A 0.9500
C41 C42 1.369(5)
C41 H41A 0.9500
C42 C43 1.380(5)
C42 H42A 0.9500
C43 C44 1.400(4)
C43 H43A 0.9500
C44 H44A 0.9500
